data_7109747
loop_
_publ_author_name
'Swagata Banerjee'
'Jonathan A. Kitchen'
'Sandra A. Bright'
'John E. O'Brien'
'D. Clive Williams'
'John M. Kelly'
'Thorfinnur Gunnlaugsson'

_publ_section_title
;
 Synthesis, spectroscopic and biological studies of a fluorescent Pt(II)
 (terpy) based 1,8-naphthalimide conjugate as a DNA targeting agent
;
_journal_name_full Chem.Commun.
_journal_page_first 8522
_journal_paper_doi 10.1039/c3cc44962a
_journal_volume 49
_journal_year 2013
_chemical_formula_sum 'C21 H19 N3 O2'
_chemical_formula_weight 345.39
_chemical_name_systematic
; 
 ? 
;
_space_group_IT_number 14
_symmetry_cell_setting monoclinic
_symmetry_space_group_name_Hall '-P 2yn'
_symmetry_space_group_name_H-M 'P 1 21/n 1'
_atom_sites_solution_hydrogens geom
_atom_sites_solution_primary direct
_atom_sites_solution_secondary difmap
_audit_creation_method SHELXL-97
_cell_angle_alpha 90.00
_cell_angle_beta 108.28(3)
_cell_angle_gamma 90.00
_cell_formula_units_Z 4
_cell_length_a 14.785(3)
_cell_length_b 7.1200(14)
_cell_length_c 17.076(3)
_cell_measurement_reflns_used 5590
_cell_measurement_temperature 118(2)
_cell_measurement_theta_max 31.3356
_cell_measurement_theta_min 2.1965
_cell_volume 1706.9(6)
_computing_structure_refinement 'SHELXL-97 (Sheldrick, 1997)'
_computing_structure_solution 'SHELXS-97 (Sheldrick, 1990)'
_diffrn_ambient_temperature 118(2)
_diffrn_measured_fraction_theta_full 0.990
_diffrn_measured_fraction_theta_max 0.990
_diffrn_measurement_device_type 'Rigaku Saturn 724'
_diffrn_measurement_method 'omega and phi scans'
_diffrn_radiation_monochromator graphite
_diffrn_radiation_source 'fine-focus sealed tube'
_diffrn_radiation_type MoK\a
_diffrn_radiation_wavelength 0.71073
_diffrn_reflns_av_R_equivalents 0.0197
_diffrn_reflns_av_sigmaI/netI 0.0190
_diffrn_reflns_limit_h_max 17
_diffrn_reflns_limit_h_min -17
_diffrn_reflns_limit_k_max 6
_diffrn_reflns_limit_k_min -8
_diffrn_reflns_limit_l_max 20
_diffrn_reflns_limit_l_min -16
_diffrn_reflns_number 13930
_diffrn_reflns_theta_full 25.00
_diffrn_reflns_theta_max 25.00
_diffrn_reflns_theta_min 2.20
_exptl_absorpt_coefficient_mu 0.088
_exptl_absorpt_correction_T_max 1.0000
_exptl_absorpt_correction_T_min 0.6295
_exptl_absorpt_correction_type multi-scan
_exptl_absorpt_process_details CrystalClear
_exptl_crystal_colour Yellow
_exptl_crystal_density_diffrn 1.344
_exptl_crystal_density_method 'not measured'
_exptl_crystal_description Plate
_exptl_crystal_F_000 728
_exptl_crystal_size_max 0.60
_exptl_crystal_size_mid 0.54
_exptl_crystal_size_min 0.18
_refine_diff_density_max 0.196
_refine_diff_density_min -0.160
_refine_diff_density_rms 0.035
_refine_ls_extinction_method none
_refine_ls_goodness_of_fit_ref 1.118
_refine_ls_hydrogen_treatment constr
_refine_ls_matrix_type full
_refine_ls_number_parameters 237
_refine_ls_number_reflns 2980
_refine_ls_number_restraints 0
_refine_ls_restrained_S_all 1.118
_refine_ls_R_factor_all 0.0416
_refine_ls_R_factor_gt 0.0402
_refine_ls_shift/su_max 0.001
_refine_ls_shift/su_mean 0.000
_refine_ls_structure_factor_coef Fsqd
_refine_ls_weighting_details 'calc w=1/[\s^2^(Fo^2^)+(0.0503P)^2^+0.5936P] where P=(Fo^2^+2Fc^2^)/3'
_refine_ls_weighting_scheme calc
_refine_ls_wR_factor_gt 0.1032
_refine_ls_wR_factor_ref 0.1044
_reflns_number_gt 2894
_reflns_number_total 2980
_reflns_threshold_expression >2sigma(I)
_cod_data_source_file c3cc44962a.txt
_cod_data_source_block sb58
_cod_original_sg_symbol_H-M P2(1)/n
_cod_database_code 7109747

loop_
_symmetry_equiv_pos_as_xyz
'x, y, z'
'-x+1/2, y+1/2, -z+1/2'
'-x, -y, -z'
'x-1/2, -y-1/2, z-1/2'

loop_
_atom_site_label
_atom_site_type_symbol
_atom_site_fract_x
_atom_site_fract_y
_atom_site_fract_z
_atom_site_U_iso_or_equiv
_atom_site_adp_type
_atom_site_occupancy
_atom_site_symmetry_multiplicity
_atom_site_calc_flag
_atom_site_refinement_flags
O1 O 1.05191(6) 0.19285(14) 0.83988(5) 0.0252(2) Uani 1 1 d .
O2 O 0.74156(7) 0.35870(15) 0.78414(6) 0.0309(3) Uani 1 1 d .
N1 N 0.86960(8) 0.37269(16) 1.18128(7) 0.0257(3) Uani 1 1 d .
N2 N 0.89568(8) 0.26526(15) 0.81270(6) 0.0208(3) Uani 1 1 d .
N3 N 0.89189(11) 0.3097(2) 0.43280(8) 0.0418(4) Uani 1 1 d .
C1 C 0.89153(12) 0.1984(2) 1.22882(9) 0.0352(4) Uani 1 1 d .
H1A H 0.8322 0.1398 1.2306 0.053 Uiso 1 1 calc R
H1B H 0.9320 0.2262 1.2851 0.053 Uiso 1 1 calc R
H1C H 0.9251 0.1123 1.2026 0.053 Uiso 1 1 calc R
C2 C 0.80356(11) 0.4893(2) 1.20771(9) 0.0343(4) Uani 1 1 d .
H2A H 0.7982 0.6127 1.1812 0.052 Uiso 1 1 calc R
H2B H 0.8272 0.5046 1.2677 0.052 Uiso 1 1 calc R
H2C H 0.7408 0.4289 1.1919 0.052 Uiso 1 1 calc R
C3 C 0.85705(9) 0.36462(18) 1.09684(8) 0.0220(3) Uani 1 1 d .
C4 C 0.77381(9) 0.4243(2) 1.03821(8) 0.0250(3) Uani 1 1 d .
H4 H 0.7241 0.4760 1.0558 0.030 Uiso 1 1 calc R
C5 C 0.76148(9) 0.40992(19) 0.95382(8) 0.0239(3) Uani 1 1 d .
H5 H 0.7028 0.4482 0.9152 0.029 Uiso 1 1 calc R
C6 C 0.83289(9) 0.34112(18) 0.92557(7) 0.0197(3) Uani 1 1 d .
C7 C 0.92136(9) 0.29197(17) 0.98348(8) 0.0184(3) Uani 1 1 d .
C8 C 0.99850(9) 0.23897(17) 0.95580(7) 0.0187(3) Uani 1 1 d .
C9 C 1.08597(9) 0.19623(18) 1.01082(8) 0.0214(3) Uani 1 1 d .
H9 H 1.1370 0.1599 0.9914 0.026 Uiso 1 1 calc R
C10 C 1.09981(9) 0.20641(19) 1.09577(8) 0.0228(3) Uani 1 1 d .
H10 H 1.1602 0.1760 1.1338 0.027 Uiso 1 1 calc R
C11 C 1.02669(10) 0.26004(18) 1.12428(8) 0.0224(3) Uani 1 1 d .
H11 H 1.0378 0.2695 1.1820 0.027 Uiso 1 1 calc R
C12 C 0.93493(9) 0.30161(18) 1.06954(8) 0.0195(3) Uani 1 1 d .
C13 C 0.81765(9) 0.32438(18) 0.83646(8) 0.0218(3) Uani 1 1 d .
C14 C 0.98656(9) 0.23042(18) 0.86679(8) 0.0202(3) Uani 1 1 d .
C15 C 0.88282(10) 0.24216(19) 0.72430(7) 0.0231(3) Uani 1 1 d .
H15A H 0.8152 0.2128 0.6949 0.028 Uiso 1 1 calc R
H15B H 0.9219 0.1350 0.7166 0.028 Uiso 1 1 calc R
C16 C 0.91148(10) 0.4191(2) 0.68677(8) 0.0260(3) Uani 1 1 d .
H16A H 0.8686 0.5239 0.6895 0.031 Uiso 1 1 calc R
H16B H 0.9773 0.4553 0.7189 0.031 Uiso 1 1 calc R
C17 C 0.90577(9) 0.38446(19) 0.59823(8) 0.0239(3) Uani 1 1 d .
C18 C 0.97578(11) 0.2836(2) 0.57782(9) 0.0336(3) Uani 1 1 d .
H18 H 1.0297 0.2368 0.6198 0.040 Uiso 1 1 calc R
C19 C 0.96570(13) 0.2524(2) 0.49534(10) 0.0402(4) Uani 1 1 d .
H19 H 1.0149 0.1854 0.4827 0.048 Uiso 1 1 calc R
C20 C 0.82532(12) 0.4061(2) 0.45319(9) 0.0370(4) Uani 1 1 d .
H20 H 0.7717 0.4494 0.4099 0.044 Uiso 1 1 calc R
C21 C 0.82943(10) 0.4469(2) 0.53346(8) 0.0275(3) Uani 1 1 d .
H21 H 0.7800 0.5176 0.5440 0.033 Uiso 1 1 calc R

loop_
_atom_site_aniso_label
_atom_site_aniso_U_11
_atom_site_aniso_U_22
_atom_site_aniso_U_33
_atom_site_aniso_U_23
_atom_site_aniso_U_13
_atom_site_aniso_U_12
O1 0.0270(5) 0.0286(5) 0.0235(5) -0.0007(4) 0.0131(4) 0.0016(4)
O2 0.0265(5) 0.0411(6) 0.0211(5) -0.0016(4) 0.0020(4) 0.0071(4)
N1 0.0334(6) 0.0264(6) 0.0221(6) -0.0019(5) 0.0157(5) 0.0015(5)
N2 0.0236(6) 0.0225(6) 0.0160(5) -0.0012(4) 0.0057(4) -0.0003(4)
N3 0.0615(9) 0.0427(8) 0.0272(6) -0.0057(6) 0.0226(7) -0.0121(7)
C1 0.0557(10) 0.0299(8) 0.0279(7) 0.0015(6) 0.0242(7) -0.0022(7)
C2 0.0406(8) 0.0402(9) 0.0278(7) -0.0062(6) 0.0189(6) 0.0040(7)
C3 0.0284(7) 0.0180(7) 0.0222(6) -0.0025(5) 0.0119(5) -0.0042(5)
C4 0.0260(7) 0.0247(7) 0.0287(7) -0.0017(6) 0.0151(6) 0.0006(5)
C5 0.0226(6) 0.0234(7) 0.0254(7) 0.0012(5) 0.0072(5) 0.0009(5)
C6 0.0221(6) 0.0171(6) 0.0200(6) 0.0002(5) 0.0068(5) -0.0013(5)
C7 0.0228(6) 0.0134(6) 0.0197(6) -0.0010(5) 0.0076(5) -0.0035(5)
C8 0.0218(6) 0.0151(6) 0.0201(6) 0.0000(5) 0.0077(5) -0.0028(5)
C9 0.0212(6) 0.0208(7) 0.0236(6) 0.0000(5) 0.0089(5) -0.0013(5)
C10 0.0209(6) 0.0237(7) 0.0214(6) 0.0015(5) 0.0030(5) -0.0027(5)
C11 0.0294(7) 0.0204(7) 0.0166(6) -0.0005(5) 0.0063(5) -0.0046(5)
C12 0.0250(6) 0.0154(6) 0.0195(6) -0.0001(5) 0.0091(5) -0.0029(5)
C13 0.0228(6) 0.0195(7) 0.0219(6) -0.0004(5) 0.0053(5) -0.0001(5)
C14 0.0241(6) 0.0155(6) 0.0221(6) -0.0006(5) 0.0089(5) -0.0014(5)
C15 0.0285(7) 0.0255(7) 0.0151(6) -0.0031(5) 0.0067(5) -0.0018(5)
C16 0.0329(7) 0.0259(7) 0.0189(6) -0.0025(5) 0.0077(5) -0.0018(6)
C17 0.0285(7) 0.0239(7) 0.0206(6) -0.0011(5) 0.0097(5) -0.0062(5)
C18 0.0348(8) 0.0351(9) 0.0332(8) -0.0001(6) 0.0139(6) 0.0025(6)
C19 0.0512(10) 0.0375(9) 0.0439(9) -0.0066(7) 0.0320(8) -0.0030(7)
C20 0.0451(9) 0.0412(9) 0.0229(7) 0.0017(6) 0.0080(6) -0.0075(7)
C21 0.0304(7) 0.0284(8) 0.0246(7) 0.0011(6) 0.0100(6) -0.0041(6)

loop_
_atom_type_symbol
_atom_type_description
_atom_type_scat_dispersion_real
_atom_type_scat_dispersion_imag
_atom_type_scat_source
C C 0.0033 0.0016 'International Tables Vol C Tables 4.2.6.8 and 6.1.1.4'
H H 0.0000 0.0000 'International Tables Vol C Tables 4.2.6.8 and 6.1.1.4'
N N 0.0061 0.0033 'International Tables Vol C Tables 4.2.6.8 and 6.1.1.4'
O O 0.0106 0.0060 'International Tables Vol C Tables 4.2.6.8 and 6.1.1.4'

loop_
_geom_angle_atom_site_label_1
_geom_angle_atom_site_label_2
_geom_angle_atom_site_label_3
_geom_angle
C3 N1 C2 117.29(11)
C3 N1 C1 118.22(11)
C2 N1 C1 111.41(11)
C14 N2 C13 124.85(10)
C14 N2 C15 116.60(11)
C13 N2 C15 118.52(10)
C19 N3 C20 115.83(13)
N1 C1 H1A 109.5
N1 C1 H1B 109.5
H1A C1 H1B 109.5
N1 C1 H1C 109.5
H1A C1 H1C 109.5
H1B C1 H1C 109.5
N1 C2 H2A 109.5
N1 C2 H2B 109.5
H2A C2 H2B 109.5
N1 C2 H2C 109.5
H2A C2 H2C 109.5
H2B C2 H2C 109.5
C4 C3 N1 122.22(12)
C4 C3 C12 118.65(11)
N1 C3 C12 119.05(12)
C3 C4 C5 121.37(12)
C3 C4 H4 119.3
C5 C4 H4 119.3
C6 C5 C4 121.28(12)
C6 C5 H5 119.4
C4 C5 H5 119.4
C5 C6 C7 118.97(11)
C5 C6 C13 120.28(12)
C7 C6 C13 120.73(11)
C6 C7 C8 119.85(11)
C6 C7 C12 120.71(11)
C8 C7 C12 119.39(12)
C9 C8 C7 121.00(12)
C9 C8 C14 118.58(12)
C7 C8 C14 120.42(12)
C8 C9 C10 119.80(12)
C8 C9 H9 120.1
C10 C9 H9 120.1
C11 C10 C9 120.41(12)
C11 C10 H10 119.8
C9 C10 H10 119.8
C10 C11 C12 121.49(11)
C10 C11 H11 119.3
C12 C11 H11 119.3
C11 C12 C7 117.88(11)
C11 C12 C3 123.24(11)
C7 C12 C3 118.75(12)
O2 C13 N2 120.05(11)
O2 C13 C6 123.17(12)
N2 C13 C6 116.78(11)
O1 C14 N2 120.08(11)
O1 C14 C8 122.89(12)
N2 C14 C8 117.03(11)
N2 C15 C16 111.95(10)
N2 C15 H15A 109.2
C16 C15 H15A 109.2
N2 C15 H15B 109.2
C16 C15 H15B 109.2
H15A C15 H15B 107.9
C17 C16 C15 110.43(11)
C17 C16 H16A 109.6
C15 C16 H16A 109.6
C17 C16 H16B 109.6
C15 C16 H16B 109.6
H16A C16 H16B 108.1
C21 C17 C18 116.78(12)
C21 C17 C16 121.63(12)
C18 C17 C16 121.57(13)
C19 C18 C17 119.07(14)
C19 C18 H18 120.5
C17 C18 H18 120.5
N3 C19 C18 124.49(15)
N3 C19 H19 117.8
C18 C19 H19 117.8
N3 C20 C21 124.09(15)
N3 C20 H20 118.0
C21 C20 H20 118.0
C17 C21 C20 119.73(14)
C17 C21 H21 120.1
C20 C21 H21 120.1

loop_
_geom_bond_atom_site_label_1
_geom_bond_atom_site_label_2
_geom_bond_distance
O1 C14 1.2226(16)
O2 C13 1.2219(16)
N1 C3 1.3962(16)
N1 C2 1.4570(17)
N1 C1 1.4627(19)
N2 C14 1.3935(17)
N2 C13 1.4022(17)
N2 C15 1.4704(15)
N3 C19 1.329(2)
N3 C20 1.333(2)
C1 H1A 0.9800
C1 H1B 0.9800
C1 H1C 0.9800
C2 H2A 0.9800
C2 H2B 0.9800
C2 H2C 0.9800
C3 C4 1.387(2)
C3 C12 1.4426(18)
C4 C5 1.3984(18)
C4 H4 0.9500
C5 C6 1.3810(18)
C5 H5 0.9500
C6 C7 1.4141(18)
C6 C13 1.4715(17)
C7 C8 1.4159(18)
C7 C12 1.4213(17)
C8 C9 1.3732(18)
C8 C14 1.4754(17)
C9 C10 1.4019(18)
C9 H9 0.9500
C10 C11 1.3717(19)
C10 H10 0.9500
C11 C12 1.4164(19)
C11 H11 0.9500
C15 C16 1.5323(19)
C15 H15A 0.9900
C15 H15B 0.9900
C16 C17 1.5079(17)
C16 H16A 0.9900
C16 H16B 0.9900
C17 C21 1.383(2)
C17 C18 1.391(2)
C18 C19 1.387(2)
C18 H18 0.9500
C19 H19 0.9500
C20 C21 1.3838(19)
C20 H20 0.9500
C21 H21 0.9500

loop_
_geom_torsion_atom_site_label_1
_geom_torsion_atom_site_label_2
_geom_torsion_atom_site_label_3
_geom_torsion_atom_site_label_4
_geom_torsion
C2 N1 C3 C4 -15.50(19)
C1 N1 C3 C4 122.48(15)
C2 N1 C3 C12 161.11(12)
C1 N1 C3 C12 -60.91(17)
N1 C3 C4 C5 -178.07(12)
C12 C3 C4 C5 5.3(2)
C3 C4 C5 C6 -2.0(2)
C4 C5 C6 C7 -2.7(2)
C4 C5 C6 C13 178.98(12)
C5 C6 C7 C8 -173.74(12)
C13 C6 C7 C8 4.61(19)
C5 C6 C7 C12 3.98(19)
C13 C6 C7 C12 -177.68(11)
C6 C7 C8 C9 177.96(12)
C12 C7 C8 C9 0.22(18)
C6 C7 C8 C14 -1.43(18)
C12 C7 C8 C14 -179.17(11)
C7 C8 C9 C10 -0.52(19)
C14 C8 C9 C10 178.88(11)
C8 C9 C10 C11 -0.4(2)
C9 C10 C11 C12 1.7(2)
C10 C11 C12 C7 -1.98(19)
C10 C11 C12 C3 -177.81(12)
C6 C7 C12 C11 -176.73(12)
C8 C7 C12 C11 1.00(18)
C6 C7 C12 C3 -0.71(18)
C8 C7 C12 C3 177.01(11)
C4 C3 C12 C11 171.91(12)
N1 C3 C12 C11 -4.82(19)
C4 C3 C12 C7 -3.88(18)
N1 C3 C12 C7 179.39(11)
C14 N2 C13 O2 177.03(12)
C15 N2 C13 O2 -1.30(19)
C14 N2 C13 C6 -3.18(19)
C15 N2 C13 C6 178.50(11)
C5 C6 C13 O2 -4.4(2)
C7 C6 C13 O2 177.32(12)
C5 C6 C13 N2 175.86(12)
C7 C6 C13 N2 -2.47(18)
C13 N2 C14 O1 -174.52(12)
C15 N2 C14 O1 3.83(18)
C13 N2 C14 C8 6.21(18)
C15 N2 C14 C8 -175.43(10)
C9 C8 C14 O1 -2.43(19)
C7 C8 C14 O1 176.97(12)
C9 C8 C14 N2 176.81(11)
C7 C8 C14 N2 -3.79(17)
C14 N2 C15 C16 -84.50(14)
C13 N2 C15 C16 93.96(14)
N2 C15 C16 C17 174.93(11)
C15 C16 C17 C21 101.02(15)
C15 C16 C17 C18 -77.18(16)
C21 C17 C18 C19 0.2(2)
C16 C17 C18 C19 178.52(13)
C20 N3 C19 C18 1.2(2)
C17 C18 C19 N3 -1.3(2)
C19 N3 C20 C21 -0.2(2)
C18 C17 C21 C20 0.7(2)
C16 C17 C21 C20 -177.61(13)
N3 C20 C21 C17 -0.7(2)
